data_7005354
loop_
_publ_author_name
'Franken, Andreas'
'Hodson, Bruce E.'
'McGrath, Thomas D.'
'Stone, F Gordon A'

_publ_section_title
;
 Synthesis and reactivity of fluorinated ferracarborane anions.
;
_journal_issue 22
_journal_name_full 'Dalton transactions (Cambridge, England : 2003)'
_journal_page_first 2254
_journal_page_last 2262
_journal_paper_doi 10.1039/b701219e
_journal_year 2007
_chemical_formula_sum 'C43 H34 B7 F4 Fe2 N O6 P2'
_chemical_formula_weight 986.02
_chemical_name_systematic
;
?
;
_space_group_IT_number 2
_symmetry_cell_setting triclinic
_symmetry_space_group_name_Hall '-P 1'
_symmetry_space_group_name_H-M 'P -1'
_atom_sites_solution_hydrogens geom
_atom_sites_solution_primary direct
_atom_sites_solution_secondary difmap
_audit_creation_method SHELXL-97
_cell_angle_alpha 89.392(12)
_cell_angle_beta 75.878(12)
_cell_angle_gamma 84.497(12)
_cell_formula_units_Z 2
_cell_length_a 11.074(5)
_cell_length_b 12.705(5)
_cell_length_c 16.503(7)
_cell_measurement_reflns_used 1312
_cell_measurement_temperature 110(2)
_cell_measurement_theta_max 25.77
_cell_measurement_theta_min 2.57
_cell_volume 2241.1(16)
_computing_cell_refinement 'Bruker APEX2 (Bruker, 2003)'
_computing_data_collection 'Bruker APEX2 (Bruker, 2003)'
_computing_data_reduction 'Bruker APEX2 (Bruker, 2003)'
_computing_molecular_graphics 'Bruker SHELXTL (Bruker, 2001)'
_computing_publication_material 'Bruker SHELXTL (Bruker, 2001)'
_computing_structure_refinement 'Bruker SHELXTL (Bruker, 2001)'
_computing_structure_solution 'Bruker SHELXTL (Bruker, 2001)'
_diffrn_ambient_temperature 110(2)
_diffrn_measured_fraction_theta_full 0.994
_diffrn_measured_fraction_theta_max 0.980
_diffrn_measurement_device_type 'Bruker-Nonius X-8 Apex CCD area detector'
_diffrn_measurement_method 'phi and omega scans'
_diffrn_radiation_monochromator graphite
_diffrn_radiation_source 'fine-focus sealed tube'
_diffrn_radiation_type MoK\a
_diffrn_radiation_wavelength 0.71073
_diffrn_reflns_av_R_equivalents 0.0923
_diffrn_reflns_av_sigmaI/netI 0.0889
_diffrn_reflns_limit_h_max 13
_diffrn_reflns_limit_h_min -13
_diffrn_reflns_limit_k_max 15
_diffrn_reflns_limit_k_min -15
_diffrn_reflns_limit_l_max 20
_diffrn_reflns_limit_l_min -20
_diffrn_reflns_number 32717
_diffrn_reflns_theta_full 25.00
_diffrn_reflns_theta_max 26.34
_diffrn_reflns_theta_min 1.91
_exptl_absorpt_coefficient_mu 0.784
_exptl_absorpt_correction_T_max 0.9264
_exptl_absorpt_correction_T_min 0.8968
_exptl_absorpt_correction_type multi-scan
_exptl_absorpt_process_details 'SADABS (Bruker, 2003) '
_exptl_crystal_colour red
_exptl_crystal_density_diffrn 1.461
_exptl_crystal_density_method 'not measured'
_exptl_crystal_description irregular
_exptl_crystal_F_000 1000
_exptl_crystal_size_max 0.14
_exptl_crystal_size_mid 0.10
_exptl_crystal_size_min 0.10
_refine_diff_density_max 0.661
_refine_diff_density_min -1.300
_refine_diff_density_rms 0.112
_refine_ls_extinction_method none
_refine_ls_goodness_of_fit_ref 1.028
_refine_ls_hydrogen_treatment constr
_refine_ls_matrix_type full
_refine_ls_number_parameters 611
_refine_ls_number_reflns 8941
_refine_ls_number_restraints 1
_refine_ls_restrained_S_all 1.028
_refine_ls_R_factor_all 0.1020
_refine_ls_R_factor_gt 0.0599
_refine_ls_shift/su_max 0.001
_refine_ls_shift/su_mean 0.000
_refine_ls_structure_factor_coef Fsqd
_refine_ls_weighting_details 'calc w=1/[\s^2^(Fo^2^)+(0.0913P)^2^+0.8710P] where P=(Fo^2^+2Fc^2^)/3'
_refine_ls_weighting_scheme calc
_refine_ls_wR_factor_gt 0.1450
_refine_ls_wR_factor_ref 0.1765
_reflns_number_gt 5887
_reflns_number_total 8941
_reflns_threshold_expression >2sigma(I)
_cod_data_source_file b701219e.txt
_cod_data_source_block 5
_cod_depositor_comments
;
The following automatic conversions were performed:
'_symmetry_cell_setting' value 'Triclinic' changed to 'triclinic'
according to '/home/saulius/struct/CIF-dictionaries/cif_core.dic'
dictionary named 'cif_core.dic' version 2.4.1 from 2010-06-29.

Automatic conversion script
Id: cif_fix_enum 1527 2010-12-29 10:47:43Z saulius 
;
_cod_original_sg_symbol_H-M 'P-1 '
_cod_database_code 7005354

loop_
_symmetry_equiv_pos_as_xyz
'x, y, z'
'-x, -y, -z'

loop_
_atom_site_label
_atom_site_type_symbol
_atom_site_fract_x
_atom_site_fract_y
_atom_site_fract_z
_atom_site_U_iso_or_equiv
_atom_site_adp_type
_atom_site_occupancy
_atom_site_symmetry_multiplicity
_atom_site_calc_flag
_atom_site_refinement_flags
_atom_site_disorder_assembly
_atom_site_disorder_group
C1 C 0.7324(4) 0.6573(4) 0.1494(3) 0.0392(12) Uani 1 1 d . . .
H1 H 0.8036 0.6075 0.1077 0.047 Uiso 1 1 calc R A 1
B2 B 0.6593(5) 0.6225(4) 0.2419(3) 0.0301(11) Uani 0.327(10) 1 d P B 1
F2 F 0.6839(9) 0.5213(8) 0.2682(6) 0.062(4) Uani 0.327(10) 1 d P B 1
B20 B 0.6593(5) 0.6225(4) 0.2419(3) 0.0301(11) Uani 0.673(10) 1 d P B 2
H2 H 0.6801 0.5436 0.2690 0.036 Uiso 0.673(10) 1 calc PR B 2
B3 B 0.7586(5) 0.7440(4) 0.2101(4) 0.0368(13) Uani 0.074(7) 1 d P B 1
F3 F 0.879(5) 0.759(4) 0.209(3) 0.078(5) Uani 0.074(7) 1 d P B 1
B30 B 0.7586(5) 0.7440(4) 0.2101(4) 0.0368(13) Uani 0.926(7) 1 d P B 2
H3 H 0.8556 0.7590 0.2127 0.044 Uiso 0.926(7) 1 calc PR B 2
B4 B 0.6872(5) 0.7757(4) 0.1269(4) 0.0371(13) Uani 0.249(10) 1 d P B 1
F4 F 0.7467(12) 0.8052(12) 0.0485(9) 0.069(6) Uani 0.249(10) 1 d P B 1
B40 B 0.6872(5) 0.7757(4) 0.1269(4) 0.0371(13) Uani 0.751(10) 1 d P B 2
H4 H 0.7288 0.8140 0.0665 0.044 Uiso 0.751(10) 1 calc PR B 2
B5 B 0.5833(5) 0.6520(4) 0.1583(3) 0.0354(12) Uani 0.330(10) 1 d P B 1
F5 F 0.5416(12) 0.5768(8) 0.1139(6) 0.078(5) Uani 0.330(10) 1 d P B 1
B50 B 0.5833(5) 0.6520(4) 0.1583(3) 0.0354(12) Uani 0.670(10) 1 d P B 2
H5 H 0.5452 0.5951 0.1219 0.042 Uiso 0.670(10) 1 calc PR B 2
Fe6 Fe 0.62424(5) 0.74828(5) 0.33519(4) 0.02624(18) Uani 1 1 d . . .
B7 B 0.6396(5) 0.8498(4) 0.2222(3) 0.0322(12) Uani 1 1 d . B .
F7 F 0.6709(2) 0.95414(19) 0.22432(17) 0.0399(7) Uani 1 1 d . . .
Fe8 Fe 0.48225(5) 0.81229(5) 0.16855(4) 0.02800(18) Uani 1 1 d . . .
B9 B 0.5025(4) 0.6844(4) 0.2608(3) 0.0278(11) Uani 1 1 d . B .
F9 F 0.4003(2) 0.6279(2) 0.30089(16) 0.0369(6) Uani 1 1 d . . .
B10 B 0.4849(4) 0.8253(4) 0.2906(3) 0.0251(10) Uani 1 1 d . B .
F10 F 0.3904(2) 0.8895(2) 0.34251(15) 0.0349(6) Uani 1 1 d . . .
C61 C 0.7745(4) 0.7075(3) 0.3564(3) 0.0343(11) Uani 1 1 d . B .
O61 O 0.8692(3) 0.6811(3) 0.3724(2) 0.0467(9) Uani 1 1 d . . .
C62 C 0.5413(4) 0.6672(4) 0.4151(3) 0.0339(10) Uani 1 1 d . B .
O62 O 0.4873(3) 0.6118(3) 0.4635(2) 0.0501(10) Uani 1 1 d . . .
C63 C 0.6020(4) 0.8684(4) 0.3943(3) 0.0354(11) Uani 1 1 d . B .
O63 O 0.5896(3) 0.9459(3) 0.4318(2) 0.0494(9) Uani 1 1 d . . .
C81 C 0.3168(4) 0.8091(4) 0.2094(3) 0.0354(11) Uani 1 1 d . B .
O81 O 0.2113(3) 0.8086(3) 0.2397(2) 0.0469(9) Uani 1 1 d . . .
C82 C 0.4732(4) 0.9507(4) 0.1472(3) 0.0362(11) Uani 1 1 d . B .
O82 O 0.4688(3) 1.0399(3) 0.1352(2) 0.0478(9) Uani 1 1 d . . .
C83 C 0.4871(4) 0.7734(4) 0.0621(3) 0.0378(11) Uani 1 1 d . B .
O83 O 0.4906(3) 0.7492(3) -0.0050(2) 0.0507(9) Uani 1 1 d . . .
P1 P -0.00725(9) 0.14420(8) 0.22338(6) 0.0210(2) Uani 1 1 d . . .
N1 N 0.1028(3) 0.2139(3) 0.2278(2) 0.0239(8) Uani 1 1 d . . .
C111 C 0.0574(3) 0.0415(3) 0.1458(2) 0.0219(8) Uani 1 1 d . . .
C112 C -0.0170(4) -0.0349(3) 0.1308(3) 0.0257(9) Uani 1 1 d . . .
H112 H -0.1009 -0.0348 0.1628 0.031 Uiso 1 1 calc R . .
C113 C 0.0318(4) -0.1113(3) 0.0690(3) 0.0284(10) Uani 1 1 d . . .
H113 H -0.0182 -0.1642 0.0592 0.034 Uiso 1 1 calc R . .
C114 C 0.1544(4) -0.1103(3) 0.0213(3) 0.0282(10) Uani 1 1 d . . .
H114 H 0.1873 -0.1626 -0.0211 0.034 Uiso 1 1 calc R . .
C115 C 0.2288(4) -0.0338(3) 0.0351(3) 0.0319(10) Uani 1 1 d . . .
H115 H 0.3123 -0.0337 0.0024 0.038 Uiso 1 1 calc R . .
C116 C 0.1802(4) 0.0432(3) 0.0974(3) 0.0262(9) Uani 1 1 d . . .
H116 H 0.2301 0.0964 0.1069 0.031 Uiso 1 1 calc R . .
C121 C -0.1331(4) 0.2195(3) 0.1900(2) 0.0227(9) Uani 1 1 d . . .
C122 C -0.1049(4) 0.3084(3) 0.1410(3) 0.0308(10) Uani 1 1 d . . .
H122 H -0.0220 0.3287 0.1269 0.037 Uiso 1 1 calc R . .
C123 C -0.1995(5) 0.3673(3) 0.1129(3) 0.0379(11) Uani 1 1 d . . .
H123 H -0.1810 0.4284 0.0803 0.046 Uiso 1 1 calc R . .
C124 C -0.3199(5) 0.3373(4) 0.1322(3) 0.0364(11) Uani 1 1 d . . .
H124 H -0.3836 0.3784 0.1131 0.044 Uiso 1 1 calc R . .
C125 C -0.3481(4) 0.2485(4) 0.1788(3) 0.0327(10) Uani 1 1 d . . .
H125 H -0.4308 0.2279 0.1910 0.039 Uiso 1 1 calc R . .
C126 C -0.2565(4) 0.1894(3) 0.2078(2) 0.0262(9) Uani 1 1 d . . .
H126 H -0.2764 0.1281 0.2399 0.031 Uiso 1 1 calc R . .
C131 C -0.0744(4) 0.0823(3) 0.3212(2) 0.0244(9) Uani 1 1 d . . .
C132 C -0.0259(4) -0.0190(4) 0.3386(3) 0.0334(10) Uani 1 1 d . . .
H132 H 0.0346 -0.0588 0.2964 0.040 Uiso 1 1 calc R . .
C133 C -0.0661(5) -0.0613(4) 0.4173(3) 0.0427(12) Uani 1 1 d . . .
H133 H -0.0328 -0.1298 0.4292 0.051 Uiso 1 1 calc R . .
C134 C -0.1550(5) -0.0033(5) 0.4786(3) 0.0461(13) Uani 1 1 d . . .
H134 H -0.1821 -0.0325 0.5325 0.055 Uiso 1 1 calc R . .
C135 C -0.2044(4) 0.0960(4) 0.4622(3) 0.0400(12) Uani 1 1 d . . .
H135 H -0.2657 0.1347 0.5046 0.048 Uiso 1 1 calc R . .
C136 C -0.1644(4) 0.1396(4) 0.3838(3) 0.0304(10) Uani 1 1 d . . .
H136 H -0.1981 0.2082 0.3726 0.036 Uiso 1 1 calc R . .
P2 P 0.12860(9) 0.31355(8) 0.27567(6) 0.0203(2) Uani 1 1 d . . .
C211 C 0.1598(4) 0.4231(3) 0.2058(2) 0.0226(9) Uani 1 1 d . . .
C212 C 0.2491(4) 0.4038(4) 0.1299(3) 0.0359(11) Uani 1 1 d . . .
H212 H 0.2875 0.3341 0.1159 0.043 Uiso 1 1 calc R . .
C213 C 0.2818(5) 0.4854(4) 0.0752(3) 0.0446(13) Uani 1 1 d . . .
H213 H 0.3449 0.4726 0.0248 0.053 Uiso 1 1 calc R . .
C214 C 0.2212(5) 0.5862(4) 0.0947(3) 0.0416(12) Uani 1 1 d . . .
H214 H 0.2427 0.6422 0.0570 0.050 Uiso 1 1 calc R . .
C215 C 0.1305(4) 0.6059(4) 0.1679(3) 0.0370(11) Uani 1 1 d . . .
H215 H 0.0882 0.6748 0.1796 0.044 Uiso 1 1 calc R . .
C216 C 0.1006(4) 0.5252(3) 0.2250(3) 0.0307(10) Uani 1 1 d . . .
H216 H 0.0404 0.5394 0.2765 0.037 Uiso 1 1 calc R . .
C221 C 0.0042(3) 0.3576(3) 0.3656(2) 0.0214(8) Uani 1 1 d . . .
C222 C -0.1120(4) 0.4027(3) 0.3542(3) 0.0248(9) Uani 1 1 d . . .
H222 H -0.1230 0.4148 0.2994 0.030 Uiso 1 1 calc R . .
C223 C -0.2108(4) 0.4294(3) 0.4236(3) 0.0295(10) Uani 1 1 d . . .
H223 H -0.2891 0.4596 0.4160 0.035 Uiso 1 1 calc R . .
C224 C -0.1946(4) 0.4119(4) 0.5034(3) 0.0334(11) Uani 1 1 d . . .
H224 H -0.2621 0.4305 0.5504 0.040 Uiso 1 1 calc R . .
C225 C -0.0806(4) 0.3674(4) 0.5156(3) 0.0335(10) Uani 1 1 d . . .
H225 H -0.0705 0.3550 0.5706 0.040 Uiso 1 1 calc R . .
C226 C 0.0187(4) 0.3412(3) 0.4466(3) 0.0290(10) Uani 1 1 d . . .
H226 H 0.0969 0.3119 0.4548 0.035 Uiso 1 1 calc R . .
C231 C 0.2689(3) 0.2824(3) 0.3125(2) 0.0222(9) Uani 1 1 d . . .
C232 C 0.3369(4) 0.3633(3) 0.3298(3) 0.0276(9) Uani 1 1 d . . .
H232 H 0.3133 0.4346 0.3179 0.033 Uiso 1 1 calc R . .
C233 C 0.4387(4) 0.3398(4) 0.3643(3) 0.0348(11) Uani 1 1 d . . .
H233 H 0.4853 0.3946 0.3755 0.042 Uiso 1 1 calc R . .
C234 C 0.4718(4) 0.2354(4) 0.3822(3) 0.0363(11) Uani 1 1 d . . .
H234 H 0.5401 0.2192 0.4071 0.044 Uiso 1 1 calc R . .
C235 C 0.4065(4) 0.1547(4) 0.3643(3) 0.0341(11) Uani 1 1 d . . .
H235 H 0.4307 0.0837 0.3763 0.041 Uiso 1 1 calc R . .
C236 C 0.3051(4) 0.1775(3) 0.3285(3) 0.0285(10) Uani 1 1 d . . .
H236 H 0.2611 0.1221 0.3152 0.034 Uiso 1 1 calc R . .

loop_
_atom_site_aniso_label
_atom_site_aniso_U_11
_atom_site_aniso_U_22
_atom_site_aniso_U_33
_atom_site_aniso_U_23
_atom_site_aniso_U_13
_atom_site_aniso_U_12
C1 0.036(3) 0.037(3) 0.035(3) -0.001(2) 0.004(2) 0.011(2)
B2 0.031(3) 0.025(3) 0.029(3) -0.002(2) 0.000(2) 0.004(2)
F2 0.065(7) 0.056(7) 0.063(7) -0.012(5) -0.013(5) 0.008(5)
B20 0.031(3) 0.025(3) 0.029(3) -0.002(2) 0.000(2) 0.004(2)
B3 0.023(3) 0.042(3) 0.041(3) 0.006(3) 0.000(2) 0.004(2)
F3 0.112(10) 0.054(7) 0.057(7) -0.022(5) -0.015(6) 0.027(6)
B30 0.023(3) 0.042(3) 0.041(3) 0.006(3) 0.000(2) 0.004(2)
B4 0.023(3) 0.042(3) 0.042(3) 0.010(3) 0.000(2) 0.001(2)
F4 0.049(9) 0.088(11) 0.064(10) 0.012(8) -0.003(6) -0.006(7)
B40 0.023(3) 0.042(3) 0.042(3) 0.010(3) 0.000(2) 0.001(2)
B5 0.038(3) 0.035(3) 0.030(3) -0.004(2) -0.008(2) 0.008(2)
F5 0.112(10) 0.054(7) 0.057(7) -0.022(5) -0.015(6) 0.027(6)
B50 0.038(3) 0.035(3) 0.030(3) -0.004(2) -0.008(2) 0.008(2)
Fe6 0.0189(3) 0.0286(4) 0.0303(4) -0.0021(3) -0.0049(2) -0.0005(2)
B7 0.023(2) 0.032(3) 0.040(3) 0.002(2) -0.005(2) -0.005(2)
F7 0.0277(14) 0.0340(15) 0.0593(18) 0.0071(13) -0.0107(12) -0.0104(11)
Fe8 0.0214(3) 0.0310(4) 0.0294(4) -0.0028(3) -0.0037(2) 0.0024(2)
B9 0.026(2) 0.031(3) 0.030(3) 0.000(2) -0.010(2) -0.008(2)
F9 0.0309(14) 0.0413(15) 0.0402(15) 0.0039(12) -0.0078(11) -0.0147(11)
B10 0.017(2) 0.030(3) 0.025(3) -0.007(2) 0.0016(18) -0.0008(18)
F10 0.0213(12) 0.0429(15) 0.0376(15) -0.0117(12) -0.0041(10) 0.0051(10)
C61 0.034(3) 0.023(2) 0.048(3) -0.005(2) -0.013(2) 0.0002(18)
O61 0.0329(19) 0.044(2) 0.068(3) -0.0036(18) -0.0246(17) 0.0040(15)
C62 0.030(2) 0.042(3) 0.033(3) -0.003(2) -0.014(2) -0.006(2)
O62 0.041(2) 0.079(3) 0.035(2) 0.0148(19) -0.0109(16) -0.0272(19)
C63 0.025(2) 0.041(3) 0.042(3) -0.004(2) -0.013(2) 0.0052(19)
O63 0.046(2) 0.045(2) 0.064(2) -0.0216(19) -0.0300(18) 0.0114(16)
C81 0.029(3) 0.037(3) 0.042(3) -0.013(2) -0.012(2) 0.0025(19)
O81 0.0257(18) 0.051(2) 0.062(2) -0.0125(18) -0.0081(16) -0.0009(15)
C82 0.024(2) 0.040(3) 0.043(3) 0.004(2) -0.006(2) -0.001(2)
O82 0.038(2) 0.036(2) 0.071(3) 0.0118(19) -0.0174(18) -0.0023(15)
C83 0.027(2) 0.039(3) 0.045(3) -0.006(2) -0.008(2) 0.0090(19)
O83 0.051(2) 0.066(3) 0.033(2) -0.0109(18) -0.0133(16) 0.0145(18)
P1 0.0181(5) 0.0229(5) 0.0200(6) -0.0015(4) -0.0005(4) -0.0021(4)
N1 0.0202(17) 0.0253(18) 0.0248(19) -0.0031(15) -0.0016(14) -0.0054(13)
C111 0.020(2) 0.025(2) 0.018(2) -0.0016(17) -0.0035(15) 0.0024(16)
C112 0.022(2) 0.027(2) 0.027(2) -0.0047(18) -0.0041(17) -0.0020(16)
C113 0.031(2) 0.024(2) 0.031(2) -0.0031(19) -0.0077(18) -0.0022(17)
C114 0.032(2) 0.026(2) 0.024(2) -0.0092(18) -0.0043(18) 0.0055(17)
C115 0.024(2) 0.038(3) 0.029(2) 0.001(2) 0.0002(18) 0.0035(18)
C116 0.022(2) 0.027(2) 0.026(2) 0.0011(18) -0.0008(17) -0.0032(17)
C121 0.028(2) 0.021(2) 0.018(2) -0.0036(17) -0.0045(16) 0.0010(16)
C122 0.041(3) 0.033(2) 0.024(2) 0.0025(19) -0.0153(19) -0.011(2)
C123 0.059(3) 0.020(2) 0.039(3) 0.005(2) -0.021(2) -0.003(2)
C124 0.045(3) 0.032(3) 0.033(3) -0.009(2) -0.016(2) 0.011(2)
C125 0.022(2) 0.044(3) 0.031(3) -0.006(2) -0.0059(18) 0.0059(19)
C126 0.023(2) 0.031(2) 0.020(2) -0.0079(18) 0.0016(16) 0.0004(17)
C131 0.021(2) 0.029(2) 0.023(2) 0.0020(18) -0.0038(16) -0.0041(16)
C132 0.035(3) 0.035(3) 0.032(3) 0.005(2) -0.011(2) -0.0045(19)
C133 0.045(3) 0.042(3) 0.046(3) 0.018(2) -0.019(2) -0.011(2)
C134 0.044(3) 0.073(4) 0.027(3) 0.016(3) -0.011(2) -0.028(3)
C135 0.033(3) 0.054(3) 0.030(3) -0.002(2) 0.000(2) -0.014(2)
C136 0.026(2) 0.036(2) 0.028(2) -0.002(2) -0.0001(18) -0.0105(18)
P2 0.0169(5) 0.0229(6) 0.0193(5) -0.0020(4) -0.0013(4) -0.0007(4)
C211 0.023(2) 0.021(2) 0.024(2) 0.0026(17) -0.0065(16) -0.0017(16)
C212 0.041(3) 0.032(3) 0.030(3) -0.001(2) 0.000(2) -0.003(2)
C213 0.059(3) 0.041(3) 0.026(3) 0.004(2) 0.007(2) -0.006(2)
C214 0.054(3) 0.043(3) 0.031(3) 0.015(2) -0.014(2) -0.018(2)
C215 0.037(3) 0.027(2) 0.048(3) 0.005(2) -0.012(2) -0.0073(19)
C216 0.024(2) 0.031(2) 0.035(3) -0.002(2) -0.0016(18) -0.0043(18)
C221 0.0181(19) 0.024(2) 0.020(2) -0.0007(17) -0.0015(15) -0.0010(15)
C222 0.022(2) 0.028(2) 0.025(2) 0.0010(18) -0.0067(16) -0.0028(16)
C223 0.019(2) 0.031(2) 0.034(3) 0.001(2) 0.0006(17) 0.0027(17)
C224 0.022(2) 0.041(3) 0.032(3) -0.009(2) 0.0037(18) -0.0028(18)
C225 0.026(2) 0.052(3) 0.021(2) 0.000(2) -0.0032(17) -0.003(2)
C226 0.020(2) 0.037(3) 0.028(2) -0.005(2) -0.0053(17) 0.0029(17)
C231 0.0175(19) 0.029(2) 0.018(2) -0.0012(17) -0.0019(15) 0.0022(16)
C232 0.024(2) 0.031(2) 0.027(2) -0.0031(19) -0.0041(17) 0.0002(17)
C233 0.023(2) 0.051(3) 0.030(3) -0.004(2) -0.0053(18) -0.002(2)
C234 0.021(2) 0.058(3) 0.026(2) -0.001(2) -0.0029(18) 0.007(2)
C235 0.032(2) 0.037(3) 0.029(3) 0.005(2) -0.0060(19) 0.010(2)
C236 0.022(2) 0.033(2) 0.028(2) 0.0002(19) -0.0009(17) 0.0019(17)

loop_
_atom_type_symbol
_atom_type_description
_atom_type_scat_dispersion_real
_atom_type_scat_dispersion_imag
_atom_type_scat_source
C C 0.0033 0.0016 'International Tables Vol C Tables 4.2.6.8 and 6.1.1.4'
H H 0.0000 0.0000 'International Tables Vol C Tables 4.2.6.8 and 6.1.1.4'
B B 0.0013 0.0007 'International Tables Vol C Tables 4.2.6.8 and 6.1.1.4'
N N 0.0061 0.0033 'International Tables Vol C Tables 4.2.6.8 and 6.1.1.4'
O O 0.0106 0.0060 'International Tables Vol C Tables 4.2.6.8 and 6.1.1.4'
P P 0.1023 0.0942 'International Tables Vol C Tables 4.2.6.8 and 6.1.1.4'
Fe Fe 0.3463 0.8444 'International Tables Vol C Tables 4.2.6.8 and 6.1.1.4'
F F 0.0171 0.0103 'International Tables Vol C Tables 4.2.6.8 and 6.1.1.4'

loop_
_geom_angle_atom_site_label_1
_geom_angle_atom_site_label_2
_geom_angle_atom_site_label_3
_geom_angle
_geom_angle_site_symmetry_1
_geom_angle_site_symmetry_3
_geom_angle_publ_flag
B3 C1 B4 67.2(3) . . ?
B3 C1 B2 75.8(3) . . ?
B4 C1 B2 112.7(4) . . ?
B3 C1 B5 112.1(4) . . ?
B4 C1 B5 77.4(3) . . ?
B2 C1 B5 67.3(3) . . ?
B3 C1 H1 124.4 . . ?
B4 C1 H1 123.2 . . ?
B2 C1 H1 124.0 . . ?
B5 C1 H1 123.5 . . ?
F2 B2 C1 119.2(5) . . ?
F2 B2 B9 121.2(6) . . ?
C1 B2 B9 107.0(4) . . ?
F2 B2 B5 123.2(6) . . ?
C1 B2 B5 56.5(3) . . ?
B9 B2 B5 58.0(3) . . ?
F2 B2 B3 134.7(6) . . ?
C1 B2 B3 51.4(3) . . ?
B9 B2 B3 101.9(3) . . ?
B5 B2 B3 89.9(3) . . ?
F2 B2 Fe6 117.0(5) . . ?
C1 B2 Fe6 113.8(3) . . ?
B9 B2 Fe6 68.1(2) . . ?
B5 B2 Fe6 113.2(3) . . ?
B3 B2 Fe6 64.8(2) . . ?
F3 B3 C1 119.1(18) . . ?
F3 B3 B7 122.1(19) . . ?
C1 B3 B7 108.8(4) . . ?
F3 B3 B4 124(2) . . ?
C1 B3 B4 56.9(3) . . ?
B7 B3 B4 60.5(3) . . ?
F3 B3 B2 133(2) . . ?
C1 B3 B2 52.8(3) . . ?
B7 B3 B2 101.4(3) . . ?
B4 B3 B2 91.7(3) . . ?
F3 B3 Fe6 117(2) . . ?
C1 B3 Fe6 112.4(3) . . ?
B7 B3 Fe6 67.0(2) . . ?
B4 B3 Fe6 113.8(3) . . ?
B2 B3 Fe6 61.9(2) . . ?
F4 B4 C1 113.2(7) . . ?
F4 B4 B3 126.0(7) . . ?
C1 B4 B3 56.0(3) . . ?
F4 B4 B7 130.3(8) . . ?
C1 B4 B7 107.4(4) . . ?
B3 B4 B7 59.7(3) . . ?
F4 B4 B5 127.6(7) . . ?
C1 B4 B5 51.7(3) . . ?
B3 B4 B5 89.2(3) . . ?
B7 B4 B5 99.8(3) . . ?
F4 B4 Fe8 118.4(6) . . ?
C1 B4 Fe8 112.5(3) . . ?
B3 B4 Fe8 113.2(3) . . ?
B7 B4 Fe8 66.9(2) . . ?
B5 B4 Fe8 62.9(2) . . ?
F5 B5 C1 120.5(6) . . ?
F5 B5 B9 119.9(6) . . ?
C1 B5 B9 109.1(4) . . ?
F5 B5 B2 124.6(6) . . ?
C1 B5 B2 56.2(3) . . ?
B9 B5 B2 60.7(3) . . ?
F5 B5 B4 134.8(6) . . ?
C1 B5 B4 50.8(3) . . ?
B9 B5 B4 102.1(3) . . ?
B2 B5 B4 89.1(3) . . ?
F5 B5 Fe8 116.6(5) . . ?
C1 B5 Fe8 111.4(3) . . ?
B9 B5 Fe8 68.0(2) . . ?
B2 B5 Fe8 113.4(3) . . ?
B4 B5 Fe8 62.6(2) . . ?
C63 Fe6 C62 98.2(2) . . ?
C63 Fe6 C61 94.03(19) . . ?
C62 Fe6 C61 93.6(2) . . ?
C63 Fe6 B10 80.78(19) . . ?
C62 Fe6 B10 102.8(2) . . ?
C61 Fe6 B10 163.3(2) . . ?
C63 Fe6 B2 168.6(2) . . ?
C62 Fe6 B2 92.6(2) . . ?
C61 Fe6 B2 88.98(19) . . ?
B10 Fe6 B2 93.24(19) . . ?
C63 Fe6 B3 116.9(2) . . ?
C62 Fe6 B3 143.6(2) . . ?
C61 Fe6 B3 75.7(2) . . ?
B10 Fe6 B3 92.44(19) . . ?
B2 Fe6 B3 53.3(2) . . ?
C63 Fe6 B7 86.6(2) . . ?
C62 Fe6 B7 152.82(19) . . ?
C61 Fe6 B7 112.8(2) . . ?
B10 Fe6 B7 51.34(18) . . ?
B2 Fe6 B7 82.1(2) . . ?
B3 Fe6 B7 46.62(19) . . ?
C63 Fe6 B9 129.78(19) . . ?
C62 Fe6 B9 82.79(19) . . ?
C61 Fe6 B9 136.16(19) . . ?
B10 Fe6 B9 50.76(19) . . ?
B2 Fe6 B9 47.87(19) . . ?
B3 Fe6 B9 81.8(2) . . ?
B7 Fe6 B9 73.87(18) . . ?
F7 B7 B3 119.4(4) . . ?
F7 B7 B4 119.6(4) . . ?
B3 B7 B4 59.8(3) . . ?
F7 B7 B10 114.9(4) . . ?
B3 B7 B10 116.2(4) . . ?
B4 B7 B10 116.0(3) . . ?
F7 B7 Fe8 120.9(3) . . ?
B3 B7 Fe8 112.4(3) . . ?
B4 B7 Fe8 65.8(2) . . ?
B10 B7 Fe8 58.7(2) . . ?
F7 B7 Fe6 120.3(3) . . ?
B3 B7 Fe6 66.4(2) . . ?
B4 B7 Fe6 112.9(3) . . ?
B10 B7 Fe6 58.6(2) . . ?
Fe8 B7 Fe6 104.8(2) . . ?
C82 Fe8 C81 95.0(2) . . ?
C82 Fe8 C83 94.1(2) . . ?
C81 Fe8 C83 96.8(2) . . ?
C82 Fe8 B10 96.9(2) . . ?
C81 Fe8 B10 84.13(19) . . ?
C83 Fe8 B10 168.8(2) . . ?
C82 Fe8 B4 98.8(2) . . ?
C81 Fe8 B4 166.1(2) . . ?
C83 Fe8 B4 83.1(2) . . ?
B10 Fe8 B4 93.3(2) . . ?
C82 Fe8 B5 152.5(2) . . ?
C81 Fe8 B5 111.9(2) . . ?
C83 Fe8 B5 77.7(2) . . ?
B10 Fe8 B5 91.6(2) . . ?
B4 Fe8 B5 54.4(2) . . ?
C82 Fe8 B7 83.0(2) . . ?
C81 Fe8 B7 134.6(2) . . ?
C83 Fe8 B7 128.6(2) . . ?
B10 Fe8 B7 51.50(18) . . ?
B4 Fe8 B7 47.3(2) . . ?
B5 Fe8 B7 82.0(2) . . ?
C82 Fe8 B9 147.4(2) . . ?
C81 Fe8 B9 85.6(2) . . ?
C83 Fe8 B9 118.2(2) . . ?
B10 Fe8 B9 50.66(19) . . ?
B4 Fe8 B9 82.30(19) . . ?
B5 Fe8 B9 45.95(19) . . ?
B7 Fe8 B9 73.89(18) . . ?
F9 B9 B5 119.9(4) . . ?
F9 B9 B2 120.2(4) . . ?
B5 B9 B2 61.3(3) . . ?
F9 B9 B10 114.4(4) . . ?
B5 B9 B10 116.4(4) . . ?
B2 B9 B10 114.6(3) . . ?
F9 B9 Fe6 120.3(3) . . ?
B5 B9 Fe6 112.5(3) . . ?
B2 B9 Fe6 64.0(2) . . ?
B10 B9 Fe6 58.7(2) . . ?
F9 B9 Fe8 121.6(3) . . ?
B5 B9 Fe8 66.0(2) . . ?
B2 B9 Fe8 112.2(3) . . ?
B10 B9 Fe8 58.5(2) . . ?
Fe6 B9 Fe8 103.99(19) . . ?
F10 B10 B9 133.3(4) . . ?
F10 B10 B7 133.3(4) . . ?
B9 B10 B7 93.3(3) . . ?
F10 B10 Fe8 118.2(3) . . ?
B9 B10 Fe8 70.8(2) . . ?
B7 B10 Fe8 69.8(2) . . ?
F10 B10 Fe6 120.6(3) . . ?
B9 B10 Fe6 70.5(2) . . ?
B7 B10 Fe6 70.0(2) . . ?
Fe8 B10 Fe6 121.1(2) . . ?
O61 C61 Fe6 178.1(4) . . ?
O62 C62 Fe6 176.6(4) . . ?
O63 C63 Fe6 179.0(4) . . ?
O81 C81 Fe8 176.4(4) . . ?
O82 C82 Fe8 178.1(4) . . ?
O83 C83 Fe8 179.7(5) . . ?
N1 P1 C111 107.17(17) . . ?
N1 P1 C121 112.29(18) . . ?
C111 P1 C121 107.21(18) . . ?
N1 P1 C131 113.77(18) . . ?
C111 P1 C131 108.39(19) . . ?
C121 P1 C131 107.74(19) . . ?
P2 N1 P1 140.6(2) . . ?
C112 C111 C116 120.3(4) . . ?
C112 C111 P1 120.1(3) . . ?
C116 C111 P1 119.5(3) . . ?
C113 C112 C111 119.8(4) . . ?
C113 C112 H112 120.1 . . ?
C111 C112 H112 120.1 . . ?
C112 C113 C114 119.9(4) . . ?
C112 C113 H113 120.1 . . ?
C114 C113 H113 120.1 . . ?
C115 C114 C113 120.8(4) . . ?
C115 C114 H114 119.6 . . ?
C113 C114 H114 119.6 . . ?
C114 C115 C116 119.5(4) . . ?
C114 C115 H115 120.2 . . ?
C116 C115 H115 120.2 . . ?
C115 C116 C111 119.6(4) . . ?
C115 C116 H116 120.2 . . ?
C111 C116 H116 120.2 . . ?
C122 C121 C126 118.9(4) . . ?
C122 C121 P1 118.1(3) . . ?
C126 C121 P1 122.9(3) . . ?
C123 C122 C121 119.5(4) . . ?
C123 C122 H122 120.2 . . ?
C121 C122 H122 120.2 . . ?
C124 C123 C122 120.5(4) . . ?
C124 C123 H123 119.7 . . ?
C122 C123 H123 119.7 . . ?
C125 C124 C123 120.5(4) . . ?
C125 C124 H124 119.7 . . ?
C123 C124 H124 119.7 . . ?
C124 C125 C126 120.1(4) . . ?
C124 C125 H125 120.0 . . ?
C126 C125 H125 120.0 . . ?
C125 C126 C121 120.4(4) . . ?
C125 C126 H126 119.8 . . ?
C121 C126 H126 119.8 . . ?
C132 C131 C136 119.3(4) . . ?
C132 C131 P1 119.9(3) . . ?
C136 C131 P1 120.4(3) . . ?
C133 C132 C131 120.0(4) . . ?
C133 C132 H132 120.0 . . ?
C131 C132 H132 120.0 . . ?
C132 C133 C134 119.9(5) . . ?
C132 C133 H133 120.0 . . ?
C134 C133 H133 120.0 . . ?
C135 C134 C133 120.8(4) . . ?
C135 C134 H134 119.6 . . ?
C133 C134 H134 119.6 . . ?
C134 C135 C136 119.9(5) . . ?
C134 C135 H135 120.0 . . ?
C136 C135 H135 120.0 . . ?
C135 C136 C131 120.0(4) . . ?
C135 C136 H136 120.0 . . ?
C131 C136 H136 120.0 . . ?
N1 P2 C211 110.75(18) . . ?
N1 P2 C231 109.27(18) . . ?
C211 P2 C231 105.87(18) . . ?
N1 P2 C221 114.69(17) . . ?
C211 P2 C221 108.67(18) . . ?
C231 P2 C221 107.17(18) . . ?
C216 C211 C212 119.5(4) . . ?
C216 C211 P2 122.9(3) . . ?
C212 C211 P2 117.6(3) . . ?
C213 C212 C211 120.6(4) . . ?
C213 C212 H212 119.7 . . ?
C211 C212 H212 119.7 . . ?
C212 C213 C214 119.2(4) . . ?
C212 C213 H213 120.4 . . ?
C214 C213 H213 120.4 . . ?
C215 C214 C213 121.0(4) . . ?
C215 C214 H214 119.5 . . ?
C213 C214 H214 119.5 . . ?
C214 C215 C216 120.2(4) . . ?
C214 C215 H215 119.9 . . ?
C216 C215 H215 119.9 . . ?
C215 C216 C211 119.5(4) . . ?
C215 C216 H216 120.3 . . ?
C211 C216 H216 120.3 . . ?
C226 C221 C222 119.2(3) . . ?
C226 C221 P2 120.8(3) . . ?
C222 C221 P2 119.8(3) . . ?
C223 C222 C221 119.8(4) . . ?
C223 C222 H222 120.1 . . ?
C221 C222 H222 120.1 . . ?
C224 C223 C222 120.0(4) . . ?
C224 C223 H223 120.0 . . ?
C222 C223 H223 120.0 . . ?
C223 C224 C225 120.8(4) . . ?
C223 C224 H224 119.6 . . ?
C225 C224 H224 119.6 . . ?
C224 C225 C226 119.5(4) . . ?
C224 C225 H225 120.3 . . ?
C226 C225 H225 120.3 . . ?
C225 C226 C221 120.7(4) . . ?
C225 C226 H226 119.7 . . ?
C221 C226 H226 119.7 . . ?
C236 C231 C232 119.8(4) . . ?
C236 C231 P2 119.6(3) . . ?
C232 C231 P2 120.5(3) . . ?
C233 C232 C231 120.3(4) . . ?
C233 C232 H232 119.8 . . ?
C231 C232 H232 119.8 . . ?
C232 C233 C234 119.4(4) . . ?
C232 C233 H233 120.3 . . ?
C234 C233 H233 120.3 . . ?
C235 C234 C233 120.8(4) . . ?
C235 C234 H234 119.6 . . ?
C233 C234 H234 119.6 . . ?
C234 C235 C236 120.2(4) . . ?
C234 C235 H235 119.9 . . ?
C236 C235 H235 119.9 . . ?
C231 C236 C235 119.5(4) . . ?
C231 C236 H236 120.2 . . ?
C235 C236 H236 120.2 . . ?

loop_
_geom_bond_atom_site_label_1
_geom_bond_atom_site_label_2
_geom_bond_distance
_geom_bond_site_symmetry_2
_geom_bond_publ_flag
C1 B3 1.590(7) . ?
C1 B4 1.608(7) . ?
C1 B2 1.622(7) . ?
C1 B5 1.629(7) . ?
C1 H1 1.0699 . ?
B2 F2 1.377(11) . ?
B2 B9 1.791(7) . ?
B2 B5 1.801(8) . ?
B2 B3 1.973(7) . ?
B2 Fe6 2.172(5) . ?
B3 F3 1.36(6) . ?
B3 B7 1.767(7) . ?
B3 B4 1.769(8) . ?
B3 Fe6 2.228(5) . ?
B4 F4 1.368(14) . ?
B4 B7 1.780(8) . ?
B4 B5 2.024(8) . ?
B4 Fe8 2.210(5) . ?
B5 F5 1.389(12) . ?
B5 B9 1.742(7) . ?
B5 Fe8 2.215(5) . ?
Fe6 C63 1.784(5) . ?
Fe6 C62 1.790(5) . ?
Fe6 C61 1.810(5) . ?
Fe6 B10 2.032(5) . ?
Fe6 B7 2.237(6) . ?
Fe6 B9 2.241(5) . ?
B7 F7 1.405(5) . ?
B7 B10 1.859(7) . ?
B7 Fe8 2.229(5) . ?
Fe8 C82 1.788(5) . ?
Fe8 C81 1.795(5) . ?
Fe8 C83 1.817(5) . ?
Fe8 B10 2.030(5) . ?
Fe8 B9 2.249(5) . ?
B9 F9 1.419(5) . ?
B9 B10 1.841(7) . ?
B10 F10 1.381(5) . ?
C61 O61 1.160(5) . ?
C62 O62 1.152(5) . ?
C63 O63 1.148(5) . ?
C81 O81 1.154(5) . ?
C82 O82 1.147(5) . ?
C83 O83 1.143(5) . ?
P1 N1 1.590(3) . ?
P1 C111 1.807(4) . ?
P1 C121 1.808(4) . ?
P1 C131 1.811(4) . ?
N1 P2 1.584(3) . ?
C111 C112 1.393(5) . ?
C111 C116 1.401(5) . ?
C112 C113 1.387(5) . ?
C112 H112 0.9500 . ?
C113 C114 1.394(6) . ?
C113 H113 0.9500 . ?
C114 C115 1.388(6) . ?
C114 H114 0.9500 . ?
C115 C116 1.398(6) . ?
C115 H115 0.9500 . ?
C116 H116 0.9500 . ?
C121 C122 1.398(6) . ?
C121 C126 1.415(6) . ?
C122 C123 1.397(6) . ?
C122 H122 0.9500 . ?
C123 C124 1.382(7) . ?
C123 H123 0.9500 . ?
C124 C125 1.376(6) . ?
C124 H124 0.9500 . ?
C125 C126 1.382(6) . ?
C125 H125 0.9500 . ?
C126 H126 0.9500 . ?
C131 C132 1.401(6) . ?
C131 C136 1.402(6) . ?
C132 C133 1.386(6) . ?
C132 H132 0.9500 . ?
C133 C134 1.387(7) . ?
C133 H133 0.9500 . ?
C134 C135 1.378(7) . ?
C134 H134 0.9500 . ?
C135 C136 1.388(6) . ?
C135 H135 0.9500 . ?
C136 H136 0.9500 . ?
P2 C211 1.802(4) . ?
P2 C231 1.810(4) . ?
P2 C221 1.813(4) . ?
C211 C216 1.400(6) . ?
C211 C212 1.400(6) . ?
C212 C213 1.383(6) . ?
C212 H212 0.9500 . ?
C213 C214 1.390(7) . ?
C213 H213 0.9500 . ?
C214 C215 1.378(7) . ?
C214 H214 0.9500 . ?
C215 C216 1.393(6) . ?
C215 H215 0.9500 . ?
C216 H216 0.9500 . ?
C221 C226 1.396(6) . ?
C221 C222 1.412(5) . ?
C222 C223 1.396(6) . ?
C222 H222 0.9500 . ?
C223 C224 1.385(6) . ?
C223 H223 0.9500 . ?
C224 C225 1.393(6) . ?
C224 H224 0.9500 . ?
C225 C226 1.394(6) . ?
C225 H225 0.9500 . ?
C226 H226 0.9500 . ?
C231 C236 1.396(6) . ?
C231 C232 1.403(6) . ?
C232 C233 1.389(6) . ?
C232 H232 0.9500 . ?
C233 C234 1.391(7) . ?
C233 H233 0.9500 . ?
C234 C235 1.383(7) . ?
C234 H234 0.9500 . ?
C235 C236 1.397(6) . ?
C235 H235 0.9500 . ?
C236 H236 0.9500 . ?
